data_7015969
loop_
_publ_author_name
'Liu, Nazhen'
'Li, Xiaoyan'
'Xu, Xiaofeng'
'Wang, Zhiping'
'Sun, Hongjian'

_publ_section_title
;
 Synthesis, structure and DFT study of dinuclear iron, cobalt and
 nickel complexes with cyclopentadienyl-metal moieties.
;
_journal_issue 26
_journal_name_full 'Dalton transactions (Cambridge, England : 2003)'
_journal_page_first 6886
_journal_page_last 6892
_journal_paper_doi 10.1039/c0dt01386b
_journal_volume 40
_journal_year 2011
_chemical_formula_moiety 'C40 H46 Co2 P4'
_chemical_formula_sum 'C40 H46 Co2 P4'
_chemical_formula_weight 768.51
_chemical_name_systematic
;
?
;
_space_group_IT_number 14
_symmetry_cell_setting monoclinic
_symmetry_space_group_name_Hall '-P 2yn'
_symmetry_space_group_name_H-M 'P 1 21/n 1'
_atom_sites_solution_hydrogens geom
_atom_sites_solution_primary direct
_atom_sites_solution_secondary difmap
_audit_creation_method SHELXL-97
_cell_angle_alpha 90.00
_cell_angle_beta 103.868(14)
_cell_angle_gamma 90.00
_cell_formula_units_Z 4
_cell_length_a 12.649(11)
_cell_length_b 17.258(15)
_cell_length_c 18.330(15)
_cell_measurement_reflns_used 2492
_cell_measurement_temperature 298(2)
_cell_measurement_theta_max 21.40
_cell_measurement_theta_min 2.23
_cell_volume 3885(6)
_computing_cell_refinement 'Bruker SMART'
_computing_data_collection 'Bruker SMART'
_computing_data_reduction 'Bruker SAINT'
_computing_molecular_graphics 'Bruker SHELXTL'
_computing_publication_material 'Bruker SHELXTL'
_computing_structure_refinement 'SHELXL-97 (Sheldrick, 1997)'
_computing_structure_solution 'SHELXS-97 (Sheldrick, 1990)'
_diffrn_ambient_temperature 298(2)
_diffrn_measured_fraction_theta_full 0.986
_diffrn_measured_fraction_theta_max 0.986
_diffrn_measurement_device_type 'CCD area detector'
_diffrn_measurement_method 'phi and omega scans'
_diffrn_radiation_monochromator graphite
_diffrn_radiation_source 'fine-focus sealed tube'
_diffrn_radiation_type MoK\a
_diffrn_radiation_wavelength 0.71073
_diffrn_reflns_av_R_equivalents 0.0672
_diffrn_reflns_av_sigmaI/netI 0.0777
_diffrn_reflns_limit_h_max 13
_diffrn_reflns_limit_h_min -13
_diffrn_reflns_limit_k_max 10
_diffrn_reflns_limit_k_min -17
_diffrn_reflns_limit_l_max 18
_diffrn_reflns_limit_l_min -18
_diffrn_reflns_number 13201
_diffrn_reflns_theta_full 21.63
_diffrn_reflns_theta_max 21.63
_diffrn_reflns_theta_min 2.04
_exptl_absorpt_coefficient_mu 1.045
_exptl_absorpt_correction_T_max 0.9027
_exptl_absorpt_correction_T_min 0.8590
_exptl_absorpt_correction_type multi-scan
_exptl_crystal_colour red
_exptl_crystal_density_diffrn 1.314
_exptl_crystal_density_method 'not measured'
_exptl_crystal_description block
_exptl_crystal_F_000 1600
_exptl_crystal_size_max 0.15
_exptl_crystal_size_mid 0.15
_exptl_crystal_size_min 0.10
_platon_squeeze_details
;
;
_refine_diff_density_max 0.843
_refine_diff_density_min -0.600
_refine_diff_density_rms 0.119
_refine_ls_extinction_method none
_refine_ls_goodness_of_fit_ref 1.003
_refine_ls_hydrogen_treatment constr
_refine_ls_matrix_type full
_refine_ls_number_parameters 415
_refine_ls_number_reflns 4467
_refine_ls_number_restraints 0
_refine_ls_restrained_S_all 1.003
_refine_ls_R_factor_all 0.0905
_refine_ls_R_factor_gt 0.0637
_refine_ls_shift/su_max 0.090
_refine_ls_shift/su_mean 0.014
_refine_ls_structure_factor_coef Fsqd
_refine_ls_weighting_details 'calc w=1/[\s^2^(Fo^2^)+(0.1105P)^2^+0.0000P] where P=(Fo^2^+2Fc^2^)/3'
_refine_ls_weighting_scheme calc
_refine_ls_wR_factor_gt 0.1690
_refine_ls_wR_factor_ref 0.1841
_reflns_number_gt 2946
_reflns_number_total 4467
_reflns_threshold_expression >2sigma(I)
_cod_data_source_file c0dt01386b.txt
_cod_data_source_block 1
_cod_depositor_comments
;
The following automatic conversions were performed:

'_symmetry_cell_setting' value 'Monoclinic' changed to 'monoclinic'
according to /home/saulius/struct/CIF-dictionaries/cif_core.dic
dictionary named 'cif_core.dic' version 2.4.1 from 2010-06-29.

Automatic conversion script
Id: cif_fix_values 1715 2011-07-08 13:25:40Z adriana 
;
_cod_original_sg_symbol_H-M P2(1)/n
_cod_database_code 7015969

loop_
_symmetry_equiv_pos_as_xyz
'x, y, z'
'-x+1/2, y+1/2, -z+1/2'
'-x, -y, -z'
'x-1/2, -y-1/2, z-1/2'

loop_
_atom_site_label
_atom_site_type_symbol
_atom_site_fract_x
_atom_site_fract_y
_atom_site_fract_z
_atom_site_U_iso_or_equiv
_atom_site_adp_type
_atom_site_occupancy
_atom_site_symmetry_multiplicity
_atom_site_calc_flag
_atom_site_refinement_flags
_atom_site_disorder_assembly
_atom_site_disorder_group
C40 C 0.8255(6) 0.7743(5) -0.0210(5) 0.069(2) Uani 1 1 d . . .
H40A H 0.7987 0.8212 -0.0471 0.103 Uiso 1 1 calc R . .
H40B H 0.8605 0.7433 -0.0518 0.103 Uiso 1 1 calc R . .
H40C H 0.8769 0.7868 0.0252 0.103 Uiso 1 1 calc R . .
C38 C 0.6561(6) 0.6754(6) -0.0933(4) 0.076(3) Uani 1 1 d . . .
H38A H 0.6150 0.7133 -0.1267 0.114 Uiso 1 1 calc R . .
H38B H 0.6096 0.6327 -0.0885 0.114 Uiso 1 1 calc R . .
H38C H 0.7151 0.6571 -0.1132 0.114 Uiso 1 1 calc R . .
C37 C 0.0761(6) 0.8012(5) 0.1813(5) 0.078(3) Uani 1 1 d . . .
H37A H 0.0433 0.8291 0.1363 0.117 Uiso 1 1 calc R . .
H37B H 0.1048 0.8372 0.2210 0.117 Uiso 1 1 calc R . .
H37C H 0.0224 0.7690 0.1954 0.117 Uiso 1 1 calc R . .
C35 C 0.2331(7) 0.6963(5) 0.2577(4) 0.075(3) Uani 1 1 d . . .
H35A H 0.2752 0.7334 0.2917 0.113 Uiso 1 1 calc R . .
H35B H 0.2772 0.6517 0.2547 0.113 Uiso 1 1 calc R . .
H35C H 0.1709 0.6810 0.2757 0.113 Uiso 1 1 calc R . .
C39 C 0.7828(7) 0.6360(5) 0.0479(5) 0.085(3) Uani 1 1 d . . .
H39A H 0.7318 0.6016 0.0624 0.128 Uiso 1 1 calc R . .
H39B H 0.8356 0.6529 0.0918 0.128 Uiso 1 1 calc R . .
H39C H 0.8190 0.6094 0.0149 0.128 Uiso 1 1 calc R . .
C36 C 0.1099(7) 0.6589(5) 0.1126(5) 0.086(3) Uani 1 1 d . . .
H36A H 0.0802 0.6740 0.0614 0.129 Uiso 1 1 calc R . .
H36B H 0.0517 0.6451 0.1355 0.129 Uiso 1 1 calc R . .
H36C H 0.1572 0.6151 0.1139 0.129 Uiso 1 1 calc R . .
Co1 Co 0.61523(7) 0.78308(6) 0.06033(5) 0.0412(3) Uani 1 1 d . . .
Co2 Co 0.29266(7) 0.79652(5) 0.10609(5) 0.0388(3) Uani 1 1 d . . .
P2 P 0.44206(14) 0.78237(10) 0.18791(10) 0.0368(5) Uani 1 1 d . . .
P1 P 0.46444(14) 0.78658(10) -0.02158(9) 0.0366(5) Uani 1 1 d . . .
P3 P 0.71081(15) 0.71957(13) -0.00021(11) 0.0507(6) Uani 1 1 d . . .
P4 P 0.18753(15) 0.73995(13) 0.16445(11) 0.0532(6) Uani 1 1 d . . .
C9 C 0.7440(6) 0.7986(6) 0.1495(4) 0.061(2) Uani 1 1 d . . .
H9 H 0.8132 0.7803 0.1495 0.073 Uiso 1 1 calc R . .
C29 C 0.4623(5) 0.8452(4) 0.2719(3) 0.0398(17) Uani 1 1 d . . .
C4 C 0.1666(6) 0.8242(5) 0.0172(4) 0.052(2) Uani 1 1 d . . .
H4 H 0.0950 0.8109 0.0163 0.063 Uiso 1 1 calc R . .
C11 C 0.4168(5) 0.6931(4) -0.0671(4) 0.0383(17) Uani 1 1 d . . .
C16 C 0.3726(6) 0.6816(4) -0.1429(4) 0.0489(19) Uani 1 1 d . . .
H16 H 0.3638 0.7236 -0.1756 0.059 Uiso 1 1 calc R . .
C34 C 0.3741(6) 0.8892(4) 0.2828(4) 0.050(2) Uani 1 1 d . . .
H34 H 0.3070 0.8848 0.2485 0.060 Uiso 1 1 calc R . .
C17 C 0.4517(6) 0.8539(4) -0.1026(4) 0.0428(18) Uani 1 1 d . . .
C12 C 0.4269(6) 0.6294(4) -0.0200(4) 0.0484(19) Uani 1 1 d . . .
H12 H 0.4573 0.6358 0.0311 0.058 Uiso 1 1 calc R . .
C5 C 0.2387(6) 0.7769(4) -0.0094(4) 0.0474(19) Uani 1 1 d . . .
H5 H 0.2224 0.7295 -0.0336 0.057 Uiso 1 1 calc R . .
C1 C 0.3426(5) 0.8151(4) 0.0074(3) 0.0366(17) Uani 1 1 d . . .
C6 C 0.5700(5) 0.8018(4) 0.1622(3) 0.0403(18) Uani 1 1 d . . .
C28 C 0.4347(6) 0.6217(5) 0.1831(5) 0.063(2) Uani 1 1 d . . .
H28 H 0.3962 0.6311 0.1340 0.076 Uiso 1 1 calc R . .
C22 C 0.5449(6) 0.8874(4) -0.1162(5) 0.057(2) Uani 1 1 d . . .
H22 H 0.6124 0.8769 -0.0842 0.068 Uiso 1 1 calc R . .
C23 C 0.4714(5) 0.6836(4) 0.2281(4) 0.0441(18) Uani 1 1 d . . .
C18 C 0.3517(7) 0.8717(4) -0.1512(4) 0.060(2) Uani 1 1 d . . .
H18 H 0.2882 0.8504 -0.1427 0.072 Uiso 1 1 calc R . .
C30 C 0.5601(6) 0.8559(4) 0.3236(4) 0.053(2) Uani 1 1 d . . .
H30 H 0.6213 0.8295 0.3170 0.063 Uiso 1 1 calc R . .
C7 C 0.5951(5) 0.8754(4) 0.1306(4) 0.0471(19) Uani 1 1 d . . .
H7 H 0.5477 0.9170 0.1169 0.056 Uiso 1 1 calc R . .
C33 C 0.3842(7) 0.9384(5) 0.3427(5) 0.065(2) Uani 1 1 d . . .
H33 H 0.3247 0.9677 0.3478 0.079 Uiso 1 1 calc R . .
C2 C 0.3261(6) 0.8887(4) 0.0409(4) 0.0479(19) Uani 1 1 d . . .
H2 H 0.3793 0.9263 0.0569 0.057 Uiso 1 1 calc R . .
C24 C 0.5266(6) 0.6671(5) 0.3021(4) 0.063(2) Uani 1 1 d . . .
H24 H 0.5522 0.7073 0.3354 0.076 Uiso 1 1 calc R . .
C14 C 0.3511(7) 0.5450(5) -0.1228(5) 0.068(2) Uani 1 1 d . . .
H14 H 0.3297 0.4958 -0.1411 0.082 Uiso 1 1 calc R . .
C10 C 0.6642(6) 0.7560(5) 0.1749(4) 0.053(2) Uani 1 1 d . . .
H10 H 0.6726 0.7067 0.1961 0.064 Uiso 1 1 calc R . .
C19 C 0.3453(9) 0.9204(5) -0.2115(5) 0.076(3) Uani 1 1 d . . .
H19 H 0.2780 0.9322 -0.2430 0.091 Uiso 1 1 calc R . .
C21 C 0.5381(9) 0.9361(5) -0.1768(6) 0.077(3) Uani 1 1 d . . .
H21 H 0.6009 0.9587 -0.1852 0.093 Uiso 1 1 calc R . .
C3 C 0.2158(6) 0.8943(5) 0.0455(4) 0.057(2) Uani 1 1 d . . .
H3 H 0.1830 0.9359 0.0637 0.069 Uiso 1 1 calc R . .
C32 C 0.4811(9) 0.9449(5) 0.3949(5) 0.072(3) Uani 1 1 d . . .
H32 H 0.4867 0.9764 0.4368 0.086 Uiso 1 1 calc R . .
C8 C 0.7048(6) 0.8722(6) 0.1244(4) 0.060(2) Uani 1 1 d . . .
H8 H 0.7431 0.9113 0.1071 0.072 Uiso 1 1 calc R . .
C31 C 0.5704(7) 0.9042(5) 0.3847(4) 0.063(2) Uani 1 1 d . . .
H31 H 0.6373 0.9094 0.4189 0.076 Uiso 1 1 calc R . .
C25 C 0.5430(8) 0.5915(5) 0.3258(5) 0.080(3) Uani 1 1 d . . .
H25 H 0.5799 0.5815 0.3752 0.096 Uiso 1 1 calc R . .
C13 C 0.3935(6) 0.5573(5) -0.0468(4) 0.061(2) Uani 1 1 d . . .
H13 H 0.3993 0.5159 -0.0135 0.073 Uiso 1 1 calc R . .
C15 C 0.3413(6) 0.6081(5) -0.1709(4) 0.058(2) Uani 1 1 d . . .
H15 H 0.3136 0.6011 -0.2222 0.070 Uiso 1 1 calc R . .
C20 C 0.4387(11) 0.9516(5) -0.2252(5) 0.088(3) Uani 1 1 d . . .
H20 H 0.4349 0.9831 -0.2669 0.105 Uiso 1 1 calc R . .
C26 C 0.5071(8) 0.5311(5) 0.2792(6) 0.088(3) Uani 1 1 d . . .
H26 H 0.5199 0.4804 0.2963 0.105 Uiso 1 1 calc R . .
C27 C 0.4517(8) 0.5455(5) 0.2067(6) 0.076(3) Uani 1 1 d . . .
H27 H 0.4260 0.5049 0.1739 0.091 Uiso 1 1 calc R . .

loop_
_atom_site_aniso_label
_atom_site_aniso_U_11
_atom_site_aniso_U_22
_atom_site_aniso_U_33
_atom_site_aniso_U_23
_atom_site_aniso_U_13
_atom_site_aniso_U_12
C40 0.036(5) 0.112(7) 0.067(6) -0.006(5) 0.032(4) -0.010(5)
C38 0.047(5) 0.123(8) 0.064(6) -0.035(5) 0.027(4) 0.002(5)
C37 0.037(5) 0.135(8) 0.071(6) 0.008(5) 0.028(5) 0.013(5)
C35 0.056(6) 0.118(7) 0.059(6) 0.021(5) 0.028(5) -0.004(5)
C39 0.058(6) 0.114(8) 0.092(7) 0.015(6) 0.034(5) 0.018(6)
C36 0.063(6) 0.119(8) 0.077(7) -0.004(6) 0.016(5) -0.025(6)
Co1 0.0247(6) 0.0757(7) 0.0242(6) -0.0063(5) 0.0076(4) -0.0042(5)
Co2 0.0238(6) 0.0670(7) 0.0262(6) 0.0002(4) 0.0070(4) 0.0003(5)
P2 0.0288(10) 0.0607(12) 0.0215(10) -0.0006(8) 0.0074(8) 0.0016(9)
P1 0.0329(11) 0.0570(12) 0.0200(10) -0.0009(8) 0.0067(8) -0.0030(9)
P3 0.0310(11) 0.0864(16) 0.0382(13) -0.0057(10) 0.0151(9) 0.0005(10)
P4 0.0293(11) 0.0906(16) 0.0415(13) 0.0009(11) 0.0121(9) -0.0058(11)
C9 0.024(4) 0.135(8) 0.028(5) -0.020(5) 0.015(4) -0.002(5)
C29 0.035(4) 0.061(5) 0.028(4) 0.002(3) 0.017(3) -0.005(4)
C4 0.032(4) 0.094(6) 0.035(5) 0.000(4) 0.015(4) 0.010(5)
C11 0.026(4) 0.061(5) 0.028(4) -0.003(4) 0.006(3) 0.000(3)
C16 0.051(5) 0.061(5) 0.031(5) -0.007(4) 0.002(4) 0.006(4)
C34 0.046(5) 0.068(5) 0.044(5) -0.011(4) 0.027(4) -0.018(4)
C17 0.048(5) 0.059(5) 0.024(4) 0.000(3) 0.015(4) 0.002(4)
C12 0.055(5) 0.060(5) 0.030(4) 0.002(4) 0.010(4) 0.001(4)
C5 0.037(5) 0.068(5) 0.031(4) -0.001(4) -0.005(4) -0.005(4)
C1 0.033(4) 0.053(4) 0.022(4) 0.001(3) 0.001(3) -0.003(4)
C6 0.031(4) 0.070(5) 0.017(4) -0.008(3) 0.002(3) -0.006(4)
C28 0.065(6) 0.077(6) 0.046(5) -0.004(5) 0.011(4) 0.010(5)
C22 0.058(5) 0.061(5) 0.064(6) -0.001(4) 0.039(4) 0.002(4)
C23 0.032(4) 0.063(5) 0.041(5) -0.008(4) 0.018(4) -0.002(4)
C18 0.068(6) 0.074(5) 0.034(5) 0.012(4) 0.005(4) -0.004(5)
C30 0.054(5) 0.064(5) 0.035(5) 0.001(4) 0.002(4) -0.001(4)
C7 0.039(5) 0.071(5) 0.032(4) -0.016(4) 0.010(3) -0.008(4)
C33 0.069(6) 0.073(6) 0.064(6) -0.022(5) 0.033(5) -0.012(5)
C2 0.042(5) 0.060(5) 0.041(5) 0.007(4) 0.008(4) 0.001(4)
C24 0.062(6) 0.068(6) 0.047(5) 0.005(4) -0.013(4) 0.000(5)
C14 0.078(6) 0.061(6) 0.060(6) -0.012(5) 0.005(5) -0.001(5)
C10 0.028(4) 0.102(6) 0.027(4) 0.004(4) -0.001(3) 0.014(4)
C19 0.102(8) 0.071(6) 0.050(6) 0.015(5) 0.008(5) -0.003(6)
C21 0.124(9) 0.051(5) 0.081(7) 0.004(5) 0.073(7) -0.004(6)
C3 0.055(5) 0.073(6) 0.050(5) 0.005(4) 0.025(4) 0.023(5)
C32 0.104(8) 0.074(6) 0.049(6) -0.018(5) 0.042(6) -0.021(6)
C8 0.045(5) 0.101(7) 0.037(5) -0.030(5) 0.017(4) -0.022(5)
C31 0.084(7) 0.074(6) 0.024(5) -0.002(4) -0.003(4) -0.010(5)
C25 0.088(7) 0.076(7) 0.065(6) 0.019(6) -0.002(5) 0.004(6)
C13 0.067(6) 0.060(5) 0.050(6) 0.017(4) 0.005(4) 0.004(5)
C15 0.061(5) 0.077(6) 0.028(4) -0.007(4) -0.005(4) 0.003(5)
C20 0.147(11) 0.072(7) 0.050(6) 0.011(5) 0.036(7) 0.006(7)
C26 0.105(8) 0.059(6) 0.091(8) 0.011(6) 0.006(6) 0.006(6)
C27 0.088(7) 0.059(6) 0.086(8) -0.009(5) 0.032(6) 0.001(5)

loop_
_atom_type_symbol
_atom_type_description
_atom_type_scat_dispersion_real
_atom_type_scat_dispersion_imag
_atom_type_scat_source
C C 0.0033 0.0016 'International Tables Vol C Tables 4.2.6.8 and 6.1.1.4'
H H 0.0000 0.0000 'International Tables Vol C Tables 4.2.6.8 and 6.1.1.4'
P P 0.1023 0.0942 'International Tables Vol C Tables 4.2.6.8 and 6.1.1.4'
Co Co 0.3494 0.9721 'International Tables Vol C Tables 4.2.6.8 and 6.1.1.4'

loop_
_geom_angle_atom_site_label_1
_geom_angle_atom_site_label_2
_geom_angle_atom_site_label_3
_geom_angle
_geom_angle_site_symmetry_1
_geom_angle_site_symmetry_3
_geom_angle_publ_flag
C9 Co1 C10 40.1(3) . . ?
C9 Co1 C8 39.6(3) . . ?
C10 Co1 C8 67.2(3) . . ?
C9 Co1 C7 66.3(3) . . ?
C10 Co1 C7 66.8(3) . . ?
C8 Co1 C7 39.5(3) . . ?
C9 Co1 C6 66.5(3) . . ?
C10 Co1 C6 39.0(3) . . ?
C8 Co1 C6 67.4(3) . . ?
C7 Co1 C6 40.7(2) . . ?
C9 Co1 P1 167.3(2) . . ?
C10 Co1 P1 135.5(2) . . ?
C8 Co1 P1 130.4(3) . . ?
C7 Co1 P1 101.0(2) . . ?
C6 Co1 P1 103.51(19) . . ?
C9 Co1 P3 92.4(2) . . ?
C10 Co1 P3 109.8(2) . . ?
C8 Co1 P3 111.8(2) . . ?
C7 Co1 P3 151.2(2) . . ?
C6 Co1 P3 148.2(2) . . ?
P1 Co1 P3 99.89(10) . . ?
C4 Co2 C1 67.2(3) . . ?
C4 Co2 C5 39.4(3) . . ?
C1 Co2 C5 40.3(3) . . ?
C4 Co2 C2 66.0(3) . . ?
C1 Co2 C2 40.6(2) . . ?
C5 Co2 C2 66.8(3) . . ?
C4 Co2 C3 39.3(3) . . ?
C1 Co2 C3 67.6(3) . . ?
C5 Co2 C3 66.5(3) . . ?
C2 Co2 C3 39.4(3) . . ?
C4 Co2 P2 168.7(2) . . ?
C1 Co2 P2 103.16(19) . . ?
C5 Co2 P2 135.7(2) . . ?
C2 Co2 P2 102.9(2) . . ?
C3 Co2 P2 132.7(2) . . ?
C4 Co2 P4 92.6(2) . . ?
C1 Co2 P4 149.68(19) . . ?
C5 Co2 P4 110.0(2) . . ?
C2 Co2 P4 150.5(2) . . ?
C3 Co2 P4 111.3(2) . . ?
P2 Co2 P4 98.58(10) . . ?
C6 P2 C29 98.8(3) . . ?
C6 P2 C23 99.6(3) . . ?
C29 P2 C23 103.5(3) . . ?
C6 P2 Co2 119.4(2) . . ?
C29 P2 Co2 116.2(2) . . ?
C23 P2 Co2 116.4(2) . . ?
C1 P1 C11 99.2(3) . . ?
C1 P1 C17 98.4(3) . . ?
C11 P1 C17 103.2(3) . . ?
C1 P1 Co1 118.8(2) . . ?
C11 P1 Co1 115.7(2) . . ?
C17 P1 Co1 118.2(2) . . ?
C39 P3 C38 98.9(4) . . ?
C39 P3 C40 100.3(4) . . ?
C38 P3 C40 99.2(4) . . ?
C39 P3 Co1 115.9(3) . . ?
C38 P3 Co1 124.1(3) . . ?
C40 P3 Co1 114.6(3) . . ?
C35 P4 C36 100.3(4) . . ?
C35 P4 C37 99.3(4) . . ?
C36 P4 C37 100.8(4) . . ?
C35 P4 Co2 124.2(3) . . ?
C36 P4 Co2 114.2(3) . . ?
C37 P4 Co2 114.5(3) . . ?
C8 C9 C10 110.8(7) . . ?
C8 C9 Co1 72.7(4) . . ?
C10 C9 Co1 72.4(4) . . ?
C30 C29 C34 116.3(6) . . ?
C30 C29 P2 124.9(6) . . ?
C34 C29 P2 118.7(5) . . ?
C5 C4 C3 111.4(7) . . ?
C5 C4 Co2 72.1(4) . . ?
C3 C4 Co2 73.4(4) . . ?
C12 C11 C16 117.8(7) . . ?
C12 C11 P1 116.1(5) . . ?
C16 C11 P1 126.0(6) . . ?
C11 C16 C15 120.8(7) . . ?
C33 C34 C29 121.7(7) . . ?
C22 C17 C18 118.2(7) . . ?
C22 C17 P1 119.2(6) . . ?
C18 C17 P1 122.6(6) . . ?
C13 C12 C11 121.7(7) . . ?
C4 C5 C1 107.3(6) . . ?
C4 C5 Co2 68.5(4) . . ?
C1 C5 Co2 69.4(4) . . ?
C5 C1 C2 106.1(6) . . ?
C5 C1 P1 127.6(5) . . ?
C2 C1 P1 125.5(5) . . ?
C5 C1 Co2 70.3(4) . . ?
C2 C1 Co2 70.2(4) . . ?
P1 C1 Co2 132.0(3) . . ?
C10 C6 C7 107.4(6) . . ?
C10 C6 P2 128.7(6) . . ?
C7 C6 P2 123.6(5) . . ?
C10 C6 Co1 70.1(4) . . ?
C7 C6 Co1 69.6(4) . . ?
P2 C6 Co1 130.4(3) . . ?
C23 C28 C27 123.5(8) . . ?
C21 C22 C17 120.4(8) . . ?
C28 C23 C24 116.5(7) . . ?
C28 C23 P2 118.2(6) . . ?
C24 C23 P2 125.2(6) . . ?
C19 C18 C17 121.2(8) . . ?
C31 C30 C29 122.2(8) . . ?
C8 C7 C6 107.8(7) . . ?
C8 C7 Co1 70.0(4) . . ?
C6 C7 Co1 69.8(4) . . ?
C32 C33 C34 120.6(8) . . ?
C3 C2 C1 109.2(7) . . ?
C3 C2 Co2 71.4(4) . . ?
C1 C2 Co2 69.2(4) . . ?
C25 C24 C23 120.2(8) . . ?
C13 C14 C15 118.3(7) . . ?
C6 C10 C9 107.2(7) . . ?
C6 C10 Co1 70.9(4) . . ?
C9 C10 Co1 67.5(4) . . ?
C20 C19 C18 119.9(9) . . ?
C20 C21 C22 120.5(9) . . ?
C4 C3 C2 105.9(7) . . ?
C4 C3 Co2 67.3(4) . . ?
C2 C3 Co2 69.1(4) . . ?
C33 C32 C31 119.3(7) . . ?
C9 C8 C7 106.6(7) . . ?
C9 C8 Co1 67.7(4) . . ?
C7 C8 Co1 70.5(4) . . ?
C30 C31 C32 119.8(8) . . ?
C26 C25 C24 121.8(8) . . ?
C12 C13 C14 120.8(7) . . ?
C14 C15 C16 120.5(7) . . ?
C19 C20 C21 119.8(9) . . ?
C25 C26 C27 119.3(8) . . ?
C26 C27 C28 118.7(8) . . ?

loop_
_geom_bond_atom_site_label_1
_geom_bond_atom_site_label_2
_geom_bond_distance
_geom_bond_site_symmetry_2
_geom_bond_publ_flag
C40 P3 1.845(7) . ?
C38 P3 1.846(8) . ?
C37 P4 1.845(8) . ?
C35 P4 1.831(8) . ?
C39 P3 1.817(8) . ?
C36 P4 1.838(8) . ?
Co1 C9 2.030(7) . ?
Co1 C10 2.095(7) . ?
Co1 C8 2.095(7) . ?
Co1 C7 2.103(7) . ?
Co1 C6 2.106(6) . ?
Co1 P1 2.127(2) . ?
Co1 P3 2.130(2) . ?
Co2 C4 2.044(7) . ?
Co2 C1 2.080(6) . ?
Co2 C5 2.091(7) . ?
Co2 C2 2.093(7) . ?
Co2 C3 2.123(7) . ?
Co2 P2 2.126(2) . ?
Co2 P4 2.133(2) . ?
P2 C6 1.822(7) . ?
P2 C29 1.850(7) . ?
P2 C23 1.859(8) . ?
P1 C1 1.814(7) . ?
P1 C11 1.849(7) . ?
P1 C17 1.861(7) . ?
C9 C8 1.400(11) . ?
C9 C10 1.416(10) . ?
C29 C30 1.378(9) . ?
C29 C34 1.404(9) . ?
C4 C5 1.396(10) . ?
C4 C3 1.402(10) . ?
C11 C12 1.384(9) . ?
C11 C16 1.383(9) . ?
C16 C15 1.390(10) . ?
C34 C33 1.369(10) . ?
C17 C22 1.388(9) . ?
C17 C18 1.397(10) . ?
C12 C13 1.367(9) . ?
C5 C1 1.437(9) . ?
C1 C2 1.447(9) . ?
C6 C10 1.402(9) . ?
C6 C7 1.463(9) . ?
C28 C23 1.360(10) . ?
C28 C27 1.385(11) . ?
C22 C21 1.380(11) . ?
C23 C24 1.398(9) . ?
C18 C19 1.374(10) . ?
C30 C31 1.377(10) . ?
C7 C8 1.420(9) . ?
C33 C32 1.366(11) . ?
C2 C3 1.422(10) . ?
C24 C25 1.376(10) . ?
C14 C13 1.384(10) . ?
C14 C15 1.388(10) . ?
C19 C20 1.375(13) . ?
C21 C20 1.380(13) . ?
C32 C31 1.381(11) . ?
C25 C26 1.355(11) . ?
C26 C27 1.367(11) . ?

loop_
_platon_squeeze_void_nr
_platon_squeeze_void_average_x
_platon_squeeze_void_average_y
_platon_squeeze_void_average_z
_platon_squeeze_void_volume
_platon_squeeze_void_count_electrons
_platon_squeeze_void_content
1 0.000 0.000 0.000 111 4 ' '
2 0.000 0.500 0.500 12 0 ' '
3 0.250 0.024 0.448 9 0 ' '
4 0.250 0.524 0.052 9 0 ' '
5 0.500 0.500 0.500 111 4 ' '
6 0.500 0.000 1.000 12 0 ' '
7 0.750 0.476 0.948 9 0 ' '
8 0.750 0.976 0.552 9 0 ' '
